data_7004309
loop_
_publ_author_name
'Aslani, Alireza'
'Morsali, Ali'
'Zeller, Matthias'

_publ_section_title
;
 Dynamic crystal-to-crystal conversion of a 3D--3D coordination polymer
 by de- and re-hydration
;
_journal_issue 38
_journal_name_full 'Dalton Transactions'
_journal_page_first 5173
_journal_page_last 5177
_journal_paper_doi 10.1039/b805367g
_journal_year 2008
_chemical_formula_sum 'C12 H10 N2 O5 Pb'
_chemical_formula_weight 469.42
_chemical_name_systematic
;
?
;
_space_group_IT_number 9
_symmetry_cell_setting monoclinic
_symmetry_space_group_name_Hall 'C -2yc'
_symmetry_space_group_name_H-M 'C 1 c 1'
_atom_sites_solution_hydrogens geom
_atom_sites_solution_primary direct
_atom_sites_solution_secondary difmap
_audit_creation_method SHELXL-97
_cell_angle_alpha 90.00
_cell_angle_beta 111.218(2)
_cell_angle_gamma 90.00
_cell_formula_units_Z 4
_cell_length_a 10.8842(16)
_cell_length_b 18.437(3)
_cell_length_c 7.0724(10)
_cell_measurement_reflns_used 3335
_cell_measurement_temperature 100(2)
_cell_measurement_theta_max 31.68
_cell_measurement_theta_min 2.21
_cell_volume 1323.0(3)
_computing_cell_refinement 'Apex2 v2.1-4'
_computing_data_collection 'Apex2 v2.1-4 (Bruker, 2007)'
_computing_data_reduction 'Apex2 v2.1-4'
_computing_molecular_graphics 'SHELXTL 6.14'
_computing_publication_material 'SHELXTL 6.14'
_computing_structure_refinement 'SHELXTL 6.14'
_computing_structure_solution 'SHELXTL 6.14 (Bruker, 2000-2003)'
_diffrn_ambient_temperature 100(2)
_diffrn_measured_fraction_theta_full 0.998
_diffrn_measured_fraction_theta_max 0.998
_diffrn_measurement_device_type 'Bruker AXS SMART APEX CCD diffractometer'
_diffrn_measurement_method '\w scans'
_diffrn_radiation_monochromator graphite
_diffrn_radiation_source 'fine-focus sealed tube'
_diffrn_radiation_type MoK\a
_diffrn_radiation_wavelength 0.71073
_diffrn_reflns_av_R_equivalents 0.0258
_diffrn_reflns_av_sigmaI/netI 0.0529
_diffrn_reflns_limit_h_max 14
_diffrn_reflns_limit_h_min -14
_diffrn_reflns_limit_k_max 24
_diffrn_reflns_limit_k_min -24
_diffrn_reflns_limit_l_max 9
_diffrn_reflns_limit_l_min -9
_diffrn_reflns_number 6202
_diffrn_reflns_theta_full 28.28
_diffrn_reflns_theta_max 28.28
_diffrn_reflns_theta_min 2.21
_diffrn_standards_number 0
_exptl_absorpt_coefficient_mu 12.773
_exptl_absorpt_correction_T_max 0.114
_exptl_absorpt_correction_T_min 0.069
_exptl_absorpt_correction_type multi-scan
_exptl_absorpt_process_details 'SADABS (Sheldrick, 2007)'
_exptl_crystal_colour colourless
_exptl_crystal_density_diffrn 2.357
_exptl_crystal_density_method 'not measured'
_exptl_crystal_description block
_exptl_crystal_F_000 872
_exptl_crystal_size_max 0.26
_exptl_crystal_size_mid 0.18
_exptl_crystal_size_min 0.17
_refine_diff_density_max 1.110
_refine_diff_density_min -1.103
_refine_diff_density_rms 0.128
_refine_ls_abs_structure_details 'Flack H D (1983), Acta Cryst. A39, 876-881, 1520 Friedel pairs'
_refine_ls_abs_structure_Flack 0.005(8)
_refine_ls_extinction_method none
_refine_ls_goodness_of_fit_ref 0.845
_refine_ls_hydrogen_treatment mixed
_refine_ls_matrix_type full
_refine_ls_number_parameters 188
_refine_ls_number_reflns 3170
_refine_ls_number_restraints 4
_refine_ls_restrained_S_all 0.844
_refine_ls_R_factor_all 0.0231
_refine_ls_R_factor_gt 0.0206
_refine_ls_shift/su_max 0.002
_refine_ls_shift/su_mean 0.000
_refine_ls_structure_factor_coef Fsqd
_refine_ls_weighting_details 'calc w=1/[\s^2^(Fo^2^)+(0.0000P)^2^+0.0000P] where P=(Fo^2^+2Fc^2^)/3'
_refine_ls_weighting_scheme calc
_refine_ls_wR_factor_gt 0.0426
_refine_ls_wR_factor_ref 0.0443
_reflns_number_gt 2992
_reflns_number_total 3170
_reflns_threshold_expression I>2\s(I)
_cod_data_source_file b805367g.txt
_cod_data_source_block 07mz536_0m
_cod_depositor_comments
;
The following automatic conversions were performed:
'_symmetry_cell_setting' value 'Monoclinic' changed to 'monoclinic'
according to '/home/saulius/struct/CIF-dictionaries/cif_core.dic'
dictionary named 'cif_core.dic' version 2.4.1 from 2010-06-29.

Automatic conversion script
Id: cif_fix_enum 1527 2010-12-29 10:47:43Z saulius 
;
_cod_original_sg_symbol_H-M Cc
_cod_database_code 7004309

loop_
_symmetry_equiv_pos_as_xyz
'x, y, z'
'x, -y, z+1/2'
'x+1/2, y+1/2, z'
'x+1/2, -y+1/2, z+1/2'

loop_
_atom_site_label
_atom_site_type_symbol
_atom_site_fract_x
_atom_site_fract_y
_atom_site_fract_z
_atom_site_U_iso_or_equiv
_atom_site_adp_type
_atom_site_occupancy
_atom_site_symmetry_multiplicity
_atom_site_calc_flag
_atom_site_refinement_flags
_atom_site_disorder_assembly
_atom_site_disorder_group
C1 C 0.6559(5) 0.4532(3) 0.0287(8) 0.0142(10) Uani 1 1 d . . .
C2 C 0.5215(5) 0.4633(3) -0.1312(8) 0.0147(11) Uani 1 1 d . . .
C3 C 0.4729(5) 0.5321(3) -0.1931(8) 0.0184(11) Uani 1 1 d . . .
H3 H 0.5255 0.5737 -0.1396 0.022 Uiso 1 1 calc R . .
C4 C 0.3458(6) 0.5395(3) -0.3350(8) 0.0226(12) Uani 1 1 d . . .
H4 H 0.3128 0.5871 -0.3743 0.027 Uiso 1 1 calc R . .
C5 C 0.3145(6) 0.4170(4) -0.3577(9) 0.0259(14) Uani 1 1 d . . .
H5 H 0.2593 0.3767 -0.4159 0.031 Uiso 1 1 calc R . .
C6 C 0.4387(6) 0.4037(3) -0.2146(9) 0.0225(12) Uani 1 1 d . . .
H6 H 0.4673 0.3556 -0.1738 0.027 Uiso 1 1 calc R . .
C7 C 0.5321(7) 0.1749(4) 0.7291(11) 0.0155(14) Uani 1 1 d . . .
C8 C 0.6157(5) 0.2249(3) 0.6542(9) 0.0159(11) Uani 1 1 d . . .
C9 C 0.6196(7) 0.2186(3) 0.4611(9) 0.0248(15) Uani 1 1 d . . .
H9 H 0.5719 0.1815 0.3714 0.030 Uiso 1 1 calc R . .
C10 C 0.6954(7) 0.2681(3) 0.4024(8) 0.0242(13) Uani 1 1 d . . .
H10 H 0.6983 0.2635 0.2703 0.029 Uiso 1 1 calc R . .
C11 C 0.7602(6) 0.3267(3) 0.7091(8) 0.0180(11) Uani 1 1 d . . .
H11 H 0.8082 0.3643 0.7964 0.022 Uiso 1 1 calc R . .
C12 C 0.6891(6) 0.2792(3) 0.7776(10) 0.0184(13) Uani 1 1 d . . .
H12 H 0.6902 0.2838 0.9121 0.022 Uiso 1 1 calc R . .
N1 N 0.2683(5) 0.4837(3) -0.4181(7) 0.0273(12) Uani 1 1 d . . .
N2 N 0.7643(6) 0.3216(3) 0.5207(9) 0.0181(13) Uani 1 1 d . . .
O1 O 0.7334(4) 0.5070(2) 0.0744(5) 0.0164(8) Uani 1 1 d . . .
O2 O 0.6831(4) 0.3924(2) 0.1166(6) 0.0184(8) Uani 1 1 d . . .
O3 O 0.5139(5) 0.1921(2) 0.8882(7) 0.0298(11) Uani 1 1 d . . .
O4 O 0.4858(4) 0.1175(2) 0.6312(5) 0.0213(9) Uani 1 1 d . . .
O5 O 0.5282(4) 0.0435(2) 0.3252(6) 0.0207(9) Uani 1 1 d D . .
H5A H 0.531(8) 0.073(3) 0.418(7) 0.031 Uiso 1 1 d D . .
H5B H 0.597(4) 0.021(3) 0.388(9) 0.031 Uiso 1 1 d D . .
Pb1 Pb 0.88347(2) 0.423661(7) 0.39704(3) 0.01037(5) Uani 1 1 d . . .

loop_
_atom_site_aniso_label
_atom_site_aniso_U_11
_atom_site_aniso_U_22
_atom_site_aniso_U_33
_atom_site_aniso_U_23
_atom_site_aniso_U_13
_atom_site_aniso_U_12
C1 0.012(2) 0.016(3) 0.017(3) -0.003(2) 0.007(2) -0.003(2)
C2 0.009(2) 0.025(3) 0.010(2) 0.000(2) 0.004(2) -0.001(2)
C3 0.015(3) 0.028(3) 0.014(3) 0.002(2) 0.008(2) 0.004(2)
C4 0.021(3) 0.032(3) 0.018(3) 0.003(2) 0.010(2) 0.013(3)
C5 0.018(3) 0.044(4) 0.018(3) -0.009(3) 0.009(2) -0.004(3)
C6 0.019(3) 0.025(3) 0.021(3) -0.004(2) 0.004(2) -0.001(2)
C7 0.013(3) 0.012(3) 0.021(4) 0.006(2) 0.006(3) 0.005(2)
C8 0.018(3) 0.014(3) 0.016(3) -0.001(2) 0.006(2) -0.003(2)
C9 0.042(4) 0.014(3) 0.018(3) -0.005(2) 0.011(3) -0.008(3)
C10 0.043(4) 0.020(3) 0.016(3) 0.000(2) 0.018(3) -0.005(3)
C11 0.020(3) 0.022(3) 0.009(3) -0.001(2) 0.002(2) -0.004(2)
C12 0.020(3) 0.018(3) 0.018(3) -0.003(2) 0.008(3) -0.002(2)
N1 0.018(3) 0.050(4) 0.017(3) 0.001(2) 0.010(2) 0.004(2)
N2 0.023(3) 0.016(3) 0.019(3) 0.002(2) 0.012(3) -0.003(2)
O1 0.0156(19) 0.019(2) 0.0147(18) 0.0004(15) 0.0051(15) -0.0031(15)
O2 0.018(2) 0.020(2) 0.0156(19) -0.0011(16) 0.0038(16) -0.0025(16)
O3 0.046(3) 0.019(2) 0.040(3) -0.006(2) 0.035(3) -0.010(2)
O4 0.027(2) 0.021(2) 0.0163(19) 0.0012(16) 0.0080(17) -0.0122(18)
O5 0.014(2) 0.022(2) 0.021(2) -0.0016(17) 0.0009(17) -0.0020(17)
Pb1 0.01102(7) 0.01042(7) 0.01034(7) 0.00016(17) 0.00467(5) 0.00010(18)

loop_
_atom_type_symbol
_atom_type_description
_atom_type_scat_dispersion_real
_atom_type_scat_dispersion_imag
_atom_type_scat_source
C C 0.0033 0.0016 'International Tables Vol C Tables 4.2.6.8 and 6.1.1.4'
H H 0.0000 0.0000 'International Tables Vol C Tables 4.2.6.8 and 6.1.1.4'
N N 0.0061 0.0033 'International Tables Vol C Tables 4.2.6.8 and 6.1.1.4'
O O 0.0106 0.0060 'International Tables Vol C Tables 4.2.6.8 and 6.1.1.4'
Pb Pb -3.3944 10.1111 'International Tables Vol C Tables 4.2.6.8 and 6.1.1.4'

loop_
_geom_angle_atom_site_label_1
_geom_angle_atom_site_label_2
_geom_angle_atom_site_label_3
_geom_angle
_geom_angle_site_symmetry_1
_geom_angle_site_symmetry_3
_geom_angle_publ_flag
O2 C1 O1 123.6(5) . . ?
O2 C1 C2 118.1(5) . . ?
O1 C1 C2 118.2(5) . . ?
C3 C2 C6 118.0(5) . . ?
C3 C2 C1 120.6(5) . . ?
C6 C2 C1 121.3(5) . . ?
C2 C3 C4 119.1(5) . . ?
C2 C3 H3 120.5 . . ?
C4 C3 H3 120.5 . . ?
N1 C4 C3 123.4(6) . . ?
N1 C4 H4 118.3 . . ?
C3 C4 H4 118.3 . . ?
N1 C5 C6 123.3(6) . . ?
N1 C5 H5 118.3 . . ?
C6 C5 H5 118.3 . . ?
C5 C6 C2 118.4(6) . . ?
C5 C6 H6 120.8 . . ?
C2 C6 H6 120.8 . . ?
O3 C7 O4 122.9(6) . . ?
O3 C7 C8 118.0(6) . . ?
O4 C7 C8 119.2(6) . . ?
C12 C8 C9 117.9(5) . . ?
C12 C8 C7 120.2(6) . . ?
C9 C8 C7 121.9(5) . . ?
C8 C9 C10 118.2(5) . . ?
C8 C9 H9 120.9 . . ?
C10 C9 H9 120.9 . . ?
N2 C10 C9 123.8(5) . . ?
N2 C10 H10 118.1 . . ?
C9 C10 H10 118.1 . . ?
N2 C11 C12 122.0(6) . . ?
N2 C11 H11 119.0 . . ?
C12 C11 H11 119.0 . . ?
C11 C12 C8 120.9(6) . . ?
C11 C12 H12 119.6 . . ?
C8 C12 H12 119.6 . . ?
C4 N1 C5 117.8(5) . . ?
C10 N2 C11 117.3(6) . . ?
C10 N2 Pb1 123.9(4) . . ?
C11 N2 Pb1 118.5(4) . . ?
C1 O1 Pb1 135.1(3) . 2_564 ?
C1 O1 Pb1 85.1(3) . . ?
Pb1 O1 Pb1 111.79(13) 2_564 . ?
C1 O2 Pb1 99.9(3) . . ?
C7 O3 Pb1 94.5(4) . 4_455 ?
C7 O4 Pb1 92.2(4) . 4_455 ?
H5A O5 H5B 97(6) . . ?
O2 Pb1 O3 97.08(15) . 4_554 ?
O2 Pb1 N2 72.19(16) . . ?
O3 Pb1 N2 75.86(17) 4_554 . ?
O2 Pb1 O4 80.46(13) . 4_554 ?
O3 Pb1 O4 50.33(13) 4_554 4_554 ?
N2 Pb1 O4 115.03(16) . 4_554 ?
O2 Pb1 O1 88.65(12) . 2_565 ?
O3 Pb1 O1 146.18(13) 4_554 2_565 ?
N2 Pb1 O1 74.29(15) . 2_565 ?
O4 Pb1 O1 162.12(11) 4_554 2_565 ?
O2 Pb1 O1 50.61(12) . . ?
O3 Pb1 O1 127.64(14) 4_554 . ?
N2 Pb1 O1 117.63(16) . . ?
O4 Pb1 O1 81.11(12) 4_554 . ?
O1 Pb1 O1 81.02(8) 2_565 . ?

loop_
_geom_bond_atom_site_label_1
_geom_bond_atom_site_label_2
_geom_bond_distance
_geom_bond_site_symmetry_2
_geom_bond_publ_flag
C1 O2 1.264(7) . ?
C1 O1 1.266(6) . ?
C1 C2 1.501(7) . ?
C2 C3 1.383(8) . ?
C2 C6 1.409(8) . ?
C3 C4 1.391(7) . ?
C3 H3 0.9500 . ?
C4 N1 1.326(8) . ?
C4 H4 0.9500 . ?
C5 N1 1.339(8) . ?
C5 C6 1.386(8) . ?
C5 H5 0.9500 . ?
C6 H6 0.9500 . ?
C7 O3 1.253(8) . ?
C7 O4 1.264(8) . ?
C7 C8 1.519(8) . ?
C8 C12 1.379(8) . ?
C8 C9 1.386(8) . ?
C9 C10 1.390(9) . ?
C9 H9 0.9500 . ?
C10 N2 1.335(8) . ?
C10 H10 0.9500 . ?
C11 N2 1.352(8) . ?
C11 C12 1.368(8) . ?
C11 H11 0.9500 . ?
C12 H12 0.9500 . ?
N2 Pb1 2.610(6) . ?
O1 Pb1 2.713(4) 2_564 ?
O1 Pb1 2.746(4) . ?
O2 Pb1 2.427(4) . ?
O3 Pb1 2.577(4) 4_455 ?
O4 Pb1 2.620(4) 4_455 ?
O5 H5A 0.84(2) . ?
O5 H5B 0.83(2) . ?
Pb1 O3 2.577(4) 4_554 ?
Pb1 O4 2.620(4) 4_554 ?
Pb1 O1 2.713(4) 2_565 ?

loop_
_geom_hbond_atom_site_label_D
_geom_hbond_atom_site_label_H
_geom_hbond_atom_site_label_A
_geom_hbond_distance_DH
_geom_hbond_distance_HA
_geom_hbond_distance_DA
_geom_hbond_angle_DHA
_geom_hbond_site_symmetry_A
O5 H5A O4 0.84(2) 1.93(3) 2.736(6) 159(7) .
O5 H5B N1 0.83(2) 2.00(2) 2.812(6) 168(7) 3_546

loop_
_geom_torsion_atom_site_label_1
_geom_torsion_atom_site_label_2
_geom_torsion_atom_site_label_3
_geom_torsion_atom_site_label_4
_geom_torsion
_geom_torsion_site_symmetry_1
_geom_torsion_site_symmetry_2
_geom_torsion_site_symmetry_3
_geom_torsion_site_symmetry_4
_geom_torsion_publ_flag
O2 C1 C2 C3 162.5(5) . . . . ?
O1 C1 C2 C3 -14.4(8) . . . . ?
O2 C1 C2 C6 -14.2(8) . . . . ?
O1 C1 C2 C6 169.0(5) . . . . ?
C6 C2 C3 C4 -0.4(8) . . . . ?
C1 C2 C3 C4 -177.2(5) . . . . ?
C2 C3 C4 N1 -1.3(8) . . . . ?
N1 C5 C6 C2 -1.2(9) . . . . ?
C3 C2 C6 C5 1.6(8) . . . . ?
C1 C2 C6 C5 178.3(5) . . . . ?
O3 C7 C8 C12 12.2(9) . . . . ?
O4 C7 C8 C12 -166.8(6) . . . . ?
O3 C7 C8 C9 -166.7(6) . . . . ?
O4 C7 C8 C9 14.3(9) . . . . ?
C12 C8 C9 C10 -1.0(10) . . . . ?
C7 C8 C9 C10 177.9(6) . . . . ?
C8 C9 C10 N2 -0.3(10) . . . . ?
N2 C11 C12 C8 -1.5(9) . . . . ?
C9 C8 C12 C11 1.9(10) . . . . ?
C7 C8 C12 C11 -177.1(6) . . . . ?
C3 C4 N1 C5 1.7(8) . . . . ?
C6 C5 N1 C4 -0.4(9) . . . . ?
C9 C10 N2 C11 0.8(10) . . . . ?
C9 C10 N2 Pb1 -172.4(5) . . . . ?
C12 C11 N2 C10 0.1(9) . . . . ?
C12 C11 N2 Pb1 173.6(5) . . . . ?
O2 C1 O1 Pb1 107.9(5) . . . 2_564 ?
C2 C1 O1 Pb1 -75.5(6) . . . 2_564 ?
O2 C1 O1 Pb1 -8.4(5) . . . . ?
C2 C1 O1 Pb1 168.3(4) . . . . ?
O1 C1 O2 Pb1 9.6(6) . . . . ?
C2 C1 O2 Pb1 -167.1(4) . . . . ?
O4 C7 O3 Pb1 2.4(7) . . . 4_455 ?
C8 C7 O3 Pb1 -176.5(5) . . . 4_455 ?
O3 C7 O4 Pb1 -2.3(7) . . . 4_455 ?
C8 C7 O4 Pb1 176.6(5) . . . 4_455 ?
C1 O2 Pb1 O3 -138.7(3) . . . 4_554 ?
C1 O2 Pb1 N2 148.6(4) . . . . ?
C1 O2 Pb1 O4 -91.0(3) . . . 4_554 ?
C1 O2 Pb1 O1 74.7(3) . . . 2_565 ?
C1 O2 Pb1 O1 -4.8(3) . . . . ?
C10 N2 Pb1 O2 34.4(5) . . . . ?
C11 N2 Pb1 O2 -138.6(5) . . . . ?
C10 N2 Pb1 O3 -68.0(5) . . . 4_554 ?
C11 N2 Pb1 O3 119.0(5) . . . 4_554 ?
C10 N2 Pb1 O4 -35.6(6) . . . 4_554 ?
C11 N2 Pb1 O4 151.4(4) . . . 4_554 ?
C10 N2 Pb1 O1 128.1(5) . . . 2_565 ?
C11 N2 Pb1 O1 -44.9(4) . . . 2_565 ?
C10 N2 Pb1 O1 57.4(6) . . . . ?
C11 N2 Pb1 O1 -115.6(4) . . . . ?
C1 O1 Pb1 O2 4.7(3) . . . . ?
Pb1 O1 Pb1 O2 -132.3(2) 2_564 . . . ?
C1 O1 Pb1 O3 69.1(3) . . . 4_554 ?
Pb1 O1 Pb1 O3 -67.9(2) 2_564 . . 4_554 ?
C1 O1 Pb1 N2 -24.1(4) . . . . ?
Pb1 O1 Pb1 N2 -161.06(17) 2_564 . . . ?
C1 O1 Pb1 O4 89.6(3) . . . 4_554 ?
Pb1 O1 Pb1 O4 -47.39(14) 2_564 . . 4_554 ?
C1 O1 Pb1 O1 -91.0(3) . . . 2_565 ?
Pb1 O1 Pb1 O1 132.02(18) 2_564 . . 2_565 ?
